data_1532628
loop_
_publ_author_name
'Crumpton, T.E.'
'Francesconi, M.G.'
'Greaves, C.'

_publ_section_title
;
 The structural chemistry of Bi14 M O24 (M = Cr, Mo, W) phases: bismuth
 oxides containing discrete M O4 tetrahedra
;
_journal_name_full 'Journal of Solid State Chemistry'
_journal_page_first 197
_journal_page_last 206
_journal_volume 175
_journal_year 2003
_chemical_formula_sum 'Bi14 Cr O24'
_space_group_IT_number 87
_symmetry_space_group_name_Hall '-I 4'
_symmetry_space_group_name_H-M 'I 4/m'
_cell_angle_alpha 90
_cell_angle_beta 90
_cell_angle_gamma 90
_cell_formula_units_Z 2
_cell_length_a 8.6402
_cell_length_b 8.6402
_cell_length_c 17.1599
_cell_volume 1281.039
_citation_journal_id_ASTM JSSCBI
_cod_data_source_file Crumpton_JSSCBI_2003_182.cif
_cod_data_source_block Bi14Cr1O24
_cod_original_formula_sum 'Bi14 Cr1 O24'
_cod_database_code 1532628

loop_
_symmetry_equiv_pos_as_xyz
x,y,z
-y,x,z
-x,-y,z
y,-x,z
-x,-y,-z
y,-x,-z
x,y,-z
-y,x,-z
x+1/2,y+1/2,z+1/2
-y+1/2,x+1/2,z+1/2
-x+1/2,-y+1/2,z+1/2
y+1/2,-x+1/2,z+1/2
-x+1/2,-y+1/2,-z+1/2
y+1/2,-x+1/2,-z+1/2
x+1/2,y+1/2,-z+1/2
-y+1/2,x+1/2,-z+1/2

loop_
_atom_site_label
_atom_site_type_symbol
_atom_site_fract_x
_atom_site_fract_y
_atom_site_fract_z
_atom_site_occupancy
_atom_site_U_iso_or_equiv
O4 O-2 0.012 0.2 0.016 0.125 0.0
O2 O-2 0.0752 0.2527 0.2571 1 0.0
Cr1 Cr+6 0 0 0.0159 0.5 0.0
Bi2 Bi+3 0.2989 0.1065 0.16924 1 0.0
O5 O-2 0 0 0.1108 0.5 0.0
O3 O-2 0.3187 0.6229 0.0778 1 0.0
O6 O-2 0.109 0.132 0.02 0.125 0.0
O1 O-2 0.5 0 0.123 1 0.0
O7 O-2 0.955 0.179 0.018 0.125 0.0
Bi3 Bi+3 0.5 0.5 0.1578 1 0.0
Bi1 Bi+3 0.2125 0.4374 0 1 0.0
